data_2243341
loop_
_publ_author_name
'Cui, Yu-Jin'
'Su, Feng'
'Jin, Wei-Jun'

_publ_section_title
;
 Structural and luminescent properties of co-crystals of tetraiodoethylene
 with two azaphenanthrenes
;
_journal_coeditor_code VM2225
_journal_issue 3
_journal_name_full 'Acta Crystallographica Section E'
_journal_page_first 438
_journal_page_last 442
_journal_paper_doi 10.1107/S2056989020002182
_journal_volume 76
_journal_year 2020
_chemical_formula_iupac '0.5 C2 I4 , C13 H9 N'
_chemical_formula_moiety '0.5 (C2 I4) , (C13 H9 N)'
_chemical_formula_sum 'C14 H9 I2 N'
_chemical_formula_weight 445.02
_chemical_name_systematic
;
Tetraiodoethylene--phenanthridine (1/2)
;
_space_group_crystal_system monoclinic
_space_group_IT_number 15
_space_group_name_Hall '-C 2yc'
_space_group_name_H-M_alt 'C 1 2/c 1'
_atom_sites_solution_hydrogens geom
_audit_creation_method SHELXL-2018/3
_cell_angle_alpha 90
_cell_angle_beta 116.272(2)
_cell_angle_gamma 90
_cell_formula_units_Z 8
_cell_length_a 24.2920(18)
_cell_length_b 4.8348(4)
_cell_length_c 24.8761(16)
_cell_measurement_reflns_used 5311
_cell_measurement_temperature 296(2)
_cell_measurement_theta_max 26.32
_cell_measurement_theta_min 3.14
_cell_volume 2619.8(3)
_computing_cell_refinement
;
SAINT (Bruker, 2012)
;
_computing_data_collection
;
APEX2 (Bruker, 2012)
;
_computing_data_reduction
;
SAINT (Bruker, 2012)
;
_computing_molecular_graphics
;
SHELXTL (Sheldrick, 2008),
DIAMOND (Brandenburg, 2005)
;
_computing_publication_material
;
publCIF (Westrip, 2010)
;
_computing_structure_refinement
;
<i>SHELXL2018/3</i> (Sheldrick, 2015)
;
_computing_structure_solution
;
SHELXS97 (Sheldrick, 2008)
;
_diffrn_ambient_temperature 296(2)
_diffrn_measured_fraction_theta_full 0.996
_diffrn_measured_fraction_theta_max 0.993
_diffrn_measurement_device_type 'Bruker APEXII CCD'
_diffrn_measurement_method '\f and \w scans'
_diffrn_radiation_type MoK\a
_diffrn_radiation_wavelength 0.71073
_diffrn_reflns_av_R_equivalents 0.0447
_diffrn_reflns_av_unetI/netI 0.0490
_diffrn_reflns_limit_h_max 29
_diffrn_reflns_limit_h_min -30
_diffrn_reflns_limit_k_max 6
_diffrn_reflns_limit_k_min -6
_diffrn_reflns_limit_l_max 30
_diffrn_reflns_limit_l_min -31
_diffrn_reflns_number 12094
_diffrn_reflns_theta_full 25.242
_diffrn_reflns_theta_max 26.315
_diffrn_reflns_theta_min 3.140
_diffrn_source 'sealed tube'
_exptl_absorpt_coefficient_mu 4.778
_exptl_absorpt_correction_T_max 0.7454
_exptl_absorpt_correction_T_min 0.4885
_exptl_absorpt_correction_type multi-scan
_exptl_absorpt_process_details
;
(<i>SADABS</i>; Bruker, 2012)
;
_exptl_crystal_colour yellow
_exptl_crystal_density_diffrn 2.257
_exptl_crystal_description block
_exptl_crystal_F_000 1648
_exptl_crystal_size_max 0.300
_exptl_crystal_size_mid 0.250
_exptl_crystal_size_min 0.250
_refine_diff_density_max 1.078
_refine_diff_density_min -0.615
_refine_ls_extinction_method none
_refine_ls_goodness_of_fit_ref 1.031
_refine_ls_hydrogen_treatment constr
_refine_ls_matrix_type full
_refine_ls_number_parameters 154
_refine_ls_number_reflns 2635
_refine_ls_number_restraints 0
_refine_ls_restrained_S_all 1.031
_refine_ls_R_factor_all 0.0829
_refine_ls_R_factor_gt 0.0429
_refine_ls_shift/su_max 0.001
_refine_ls_shift/su_mean 0.000
_refine_ls_structure_factor_coef Fsqd
_refine_ls_weighting_details 'w=1/[\s^2^(Fo^2^)+(0.0187P)^2^+28.9715P] where P=(Fo^2^+2Fc^2^)/3'
_refine_ls_weighting_scheme calc
_refine_ls_wR_factor_gt 0.0665
_refine_ls_wR_factor_ref 0.0780
_reflns_number_gt 1782
_reflns_number_total 2635
_reflns_threshold_expression 'I > 2\s(I)'
_cod_data_source_file vm2225sup1.cif
_cod_data_source_block 1
_cod_original_sg_symbol_H-M 'C 2/c'
_cod_database_code 2243341
_shelx_space_group_comment
;
The symmetry employed for this shelxl refinement is uniquely defined
by the following loop, which should always be used as a source of
symmetry information in preference to the above space-group names.
They are only intended as comments.
;
_shelx_estimated_absorpt_t_min 0.328
_shelx_estimated_absorpt_t_max 0.381

loop_
_space_group_symop_operation_xyz
'x, y, z'
'-x, y, -z+1/2'
'x+1/2, y+1/2, z'
'-x+1/2, y+1/2, -z+1/2'
'-x, -y, -z'
'x, -y, z-1/2'
'-x+1/2, -y+1/2, -z'
'x+1/2, -y+1/2, z-1/2'

loop_
_atom_site_type_symbol
_atom_site_label
_atom_site_fract_x
_atom_site_fract_y
_atom_site_fract_z
_atom_site_U_iso_or_equiv
_atom_site_adp_type
_atom_site_calc_flag
_atom_site_occupancy
_atom_site_disorder_assembly
_atom_site_disorder_group
I I1 0.70990(2) 0.95088(10) 0.57060(2) 0.04011(16) Uani d 1 . .
I I2 0.85225(2) 0.96131(11) 0.56611(2) 0.04316(16) Uani d 1 . .
N N1 0.6417(3) 0.1927(12) 0.6276(2) 0.0377(14) Uani d 1 . .
C C1 0.6440(3) 0.1453(14) 0.6836(3) 0.0339(16) Uani d 1 . .
C C2 0.6849(3) -0.0548(15) 0.7193(3) 0.0442(18) Uani d 1 . .
H H2 0.708323 -0.152775 0.704671 0.053 Uiso calc 1 . .
C C3 0.6910(4) -0.1093(16) 0.7755(3) 0.053(2) Uani d 1 . .
H H3 0.719345 -0.239978 0.799494 0.064 Uiso calc 1 . .
C C4 0.6547(4) 0.0319(17) 0.7965(3) 0.054(2) Uani d 1 . .
H H4 0.658318 -0.006933 0.834537 0.065 Uiso calc 1 . .
C C5 0.6141(3) 0.2253(16) 0.7623(3) 0.0452(19) Uani d 1 . .
H H5 0.590382 0.318582 0.777344 0.054 Uiso calc 1 . .
C C6 0.6070(3) 0.2880(14) 0.7044(3) 0.0328(16) Uani d 1 . .
C C7 0.5640(3) 0.4901(13) 0.6650(3) 0.0342(16) Uani d 1 . .
C C8 0.5240(3) 0.6464(16) 0.6801(3) 0.0475(19) Uani d 1 . .
H H8 0.524161 0.622630 0.717264 0.057 Uiso calc 1 . .
C C9 0.4853(3) 0.8313(17) 0.6406(4) 0.054(2) Uani d 1 . .
H H9 0.459174 0.933001 0.651309 0.065 Uiso calc 1 . .
C C10 0.4834(3) 0.8741(16) 0.5846(4) 0.051(2) Uani d 1 . .
H H10 0.456128 1.001451 0.558148 0.061 Uiso calc 1 . .
C C11 0.5219(3) 0.7271(15) 0.5691(3) 0.0455(19) Uani d 1 . .
H H11 0.521208 0.755053 0.531834 0.055 Uiso calc 1 . .
C C12 0.5627(3) 0.5329(14) 0.6091(3) 0.0345(16) Uani d 1 . .
C C13 0.6035(3) 0.3779(15) 0.5941(3) 0.0405(18) Uani d 1 . .
H H13 0.602707 0.412409 0.557015 0.049 Uiso calc 1 . .
C C14 0.7603(3) 0.8233(15) 0.5244(3) 0.0411(18) Uani d 1 . .

loop_
_atom_site_aniso_label
_atom_site_aniso_U_11
_atom_site_aniso_U_22
_atom_site_aniso_U_33
_atom_site_aniso_U_12
_atom_site_aniso_U_13
_atom_site_aniso_U_23
I1 0.0411(3) 0.0521(3) 0.0327(3) 0.0057(2) 0.0213(2) -0.0022(2)
I2 0.0332(3) 0.0582(3) 0.0364(3) -0.0048(2) 0.0139(2) -0.0059(2)
N1 0.034(3) 0.046(4) 0.037(3) 0.000(3) 0.019(3) -0.004(3)
C1 0.034(4) 0.036(4) 0.033(4) -0.005(3) 0.016(3) -0.005(3)
C2 0.042(4) 0.043(4) 0.046(4) 0.001(4) 0.018(4) 0.001(4)
C3 0.060(5) 0.049(5) 0.041(5) 0.000(4) 0.013(4) 0.011(4)
C4 0.067(6) 0.066(6) 0.027(4) -0.015(5) 0.019(4) -0.001(4)
C5 0.048(5) 0.053(5) 0.041(4) -0.010(4) 0.026(4) -0.008(4)
C6 0.031(4) 0.038(4) 0.030(4) -0.008(3) 0.014(3) -0.007(3)
C7 0.032(4) 0.034(4) 0.041(4) -0.006(3) 0.020(3) -0.008(3)
C8 0.045(5) 0.053(5) 0.049(5) -0.002(4) 0.026(4) -0.005(4)
C9 0.031(5) 0.051(5) 0.081(6) -0.003(4) 0.025(4) -0.015(5)
C10 0.038(5) 0.040(5) 0.070(6) 0.006(4) 0.019(4) 0.005(4)
C11 0.042(5) 0.049(5) 0.039(4) -0.012(4) 0.012(4) -0.003(4)
C12 0.030(4) 0.036(4) 0.033(4) -0.003(3) 0.010(3) -0.001(3)
C13 0.046(5) 0.052(5) 0.030(4) -0.005(4) 0.023(4) -0.002(4)
C14 0.045(5) 0.044(5) 0.043(4) 0.007(4) 0.028(4) 0.003(3)

loop_
_atom_type_symbol
_atom_type_description
_atom_type_scat_dispersion_real
_atom_type_scat_dispersion_imag
_atom_type_scat_source
C C 0.0033 0.0016 'International Tables Vol C Tables 4.2.6.8 and 6.1.1.4'
H H 0.0000 0.0000 'International Tables Vol C Tables 4.2.6.8 and 6.1.1.4'
N N 0.0061 0.0033 'International Tables Vol C Tables 4.2.6.8 and 6.1.1.4'
I I -0.4742 1.8119 'International Tables Vol C Tables 4.2.6.8 and 6.1.1.4'

loop_
_geom_angle_atom_site_label_1
_geom_angle_atom_site_label_2
_geom_angle_atom_site_label_3
_geom_angle_site_symmetry_1
_geom_angle_site_symmetry_3
_geom_angle
_geom_angle_publ_flag
C13 N1 C1 . . 117.3(6) ?
N1 C1 C2 . . 117.1(6) ?
N1 C1 C6 . . 122.8(6) ?
C2 C1 C6 . . 120.1(6) ?
C3 C2 C1 . . 120.8(7) ?
C3 C2 H2 . . 119.6 ?
C1 C2 H2 . . 119.6 ?
C2 C3 C4 . . 119.4(7) ?
C2 C3 H3 . . 120.3 ?
C4 C3 H3 . . 120.3 ?
C5 C4 C3 . . 120.8(7) ?
C5 C4 H4 . . 119.6 ?
C3 C4 H4 . . 119.6 ?
C4 C5 C6 . . 121.2(7) ?
C4 C5 H5 . . 119.4 ?
C6 C5 H5 . . 119.4 ?
C1 C6 C5 . . 117.7(6) ?
C1 C6 C7 . . 118.1(6) ?
C5 C6 C7 . . 124.2(6) ?
C12 C7 C8 . . 118.3(7) ?
C12 C7 C6 . . 117.7(6) ?
C8 C7 C6 . . 124.0(6) ?
C9 C8 C7 . . 120.1(7) ?
C9 C8 H8 . . 120.0 ?
C7 C8 H8 . . 120.0 ?
C8 C9 C10 . . 122.1(7) ?
C8 C9 H9 . . 119.0 ?
C10 C9 H9 . . 119.0 ?
C11 C10 C9 . . 119.0(7) ?
C11 C10 H10 . . 120.5 ?
C9 C10 H10 . . 120.5 ?
C10 C11 C12 . . 120.4(7) ?
C10 C11 H11 . . 119.8 ?
C12 C11 H11 . . 119.8 ?
C7 C12 C11 . . 120.1(6) ?
C7 C12 C13 . . 118.4(6) ?
C11 C12 C13 . . 121.6(6) ?
N1 C13 C12 . . 125.7(6) ?
N1 C13 H13 . . 117.1 ?
C12 C13 H13 . . 117.1 ?
C14 C14 I2 7_666 . 121.2(7) ?
C14 C14 I1 7_666 . 126.2(7) ?
I2 C14 I1 . . 112.5(3) ?

loop_
_geom_bond_atom_site_label_1
_geom_bond_atom_site_label_2
_geom_bond_site_symmetry_2
_geom_bond_distance
_geom_bond_publ_flag
I1 C14 . 2.108(6) ?
I2 C14 . 2.111(7) ?
N1 C13 . 1.293(8) ?
N1 C1 . 1.390(8) ?
C1 C2 . 1.389(9) ?
C1 C6 . 1.400(9) ?
C2 C3 . 1.364(10) ?
C2 H2 . 0.9300 ?
C3 C4 . 1.389(11) ?
C3 H3 . 0.9300 ?
C4 C5 . 1.352(10) ?
C4 H4 . 0.9300 ?
C5 C6 . 1.406(9) ?
C5 H5 . 0.9300 ?
C6 C7 . 1.449(9) ?
C7 C12 . 1.394(9) ?
C7 C8 . 1.406(9) ?
C8 C9 . 1.353(10) ?
C8 H8 . 0.9300 ?
C9 C10 . 1.387(11) ?
C9 H9 . 0.9300 ?
C10 C11 . 1.360(10) ?
C10 H10 . 0.9300 ?
C11 C12 . 1.408(9) ?
C11 H11 . 0.9300 ?
C12 C13 . 1.416(9) ?
C13 H13 . 0.9300 ?
C14 C14 7_666 1.301(13) ?

loop_
_geom_torsion_atom_site_label_1
_geom_torsion_atom_site_label_2
_geom_torsion_atom_site_label_3
_geom_torsion_atom_site_label_4
_geom_torsion_site_symmetry_1
_geom_torsion_site_symmetry_2
_geom_torsion_site_symmetry_3
_geom_torsion_site_symmetry_4
_geom_torsion
_geom_torsion_publ_flag
C13 N1 C1 C2 . . . . 179.7(6) ?
C13 N1 C1 C6 . . . . 0.2(10) ?
N1 C1 C2 C3 . . . . 178.4(7) ?
C6 C1 C2 C3 . . . . -2.1(11) ?
C1 C2 C3 C4 . . . . 1.8(12) ?
C2 C3 C4 C5 . . . . -1.0(12) ?
C3 C4 C5 C6 . . . . 0.5(12) ?
N1 C1 C6 C5 . . . . -179.0(6) ?
C2 C1 C6 C5 . . . . 1.5(10) ?
N1 C1 C6 C7 . . . . 1.0(10) ?
C2 C1 C6 C7 . . . . -178.5(6) ?
C4 C5 C6 C1 . . . . -0.7(10) ?
C4 C5 C6 C7 . . . . 179.3(7) ?
C1 C6 C7 C12 . . . . -0.9(9) ?
C5 C6 C7 C12 . . . . 179.1(7) ?
C1 C6 C7 C8 . . . . 179.7(6) ?
C5 C6 C7 C8 . . . . -0.3(11) ?
C12 C7 C8 C9 . . . . 0.5(11) ?
C6 C7 C8 C9 . . . . 179.9(7) ?
C7 C8 C9 C10 . . . . 0.0(12) ?
C8 C9 C10 C11 . . . . -0.5(12) ?
C9 C10 C11 C12 . . . . 0.5(11) ?
C8 C7 C12 C11 . . . . -0.5(10) ?
C6 C7 C12 C11 . . . . -179.9(6) ?
C8 C7 C12 C13 . . . . 179.3(6) ?
C6 C7 C12 C13 . . . . -0.2(10) ?
C10 C11 C12 C7 . . . . 0.0(10) ?
C10 C11 C12 C13 . . . . -179.7(7) ?
C1 N1 C13 C12 . . . . -1.4(10) ?
C7 C12 C13 N1 . . . . 1.5(11) ?
C11 C12 C13 N1 . . . . -178.8(7) ?

_cod_database_fobs_code 2243341
